data_9017560
loop_
_publ_author_name
'Lussier, A. J.'
'Hawthorne, F. C.'

_publ_section_title
;
 Short-range constraints on chemical and structural variations in bavenite
 Sample: 15BAV
;
_journal_name_full 'Mineralogical Magazine'
_journal_page_first 213
_journal_page_last 239
_journal_volume 75
_journal_year 2011
_chemical_compound_source 'Foote Mine, King's Mountain, Cleavland County, North Carolina'
_chemical_formula_sum 'Al1.882 Be2.178 Ca4 H2 Na0.009 O28 Si8.94'
_chemical_name_mineral Bavenite
_space_group_IT_number 63
_space_group_name_Hall '-C 2c 2'
_space_group_name_H-M_alt 'C m c m'
_symmetry_space_group_name_H-M 'C m c m'
_cell_angle_alpha 90
_cell_angle_beta 90
_cell_angle_gamma 90
_cell_length_a 23.1995
_cell_length_b 5.0111
_cell_formula_units_Z 4
_cell_length_c 19.4454
_cell_volume 2260.625
_database_code_amcsd 0019881
_exptl_crystal_density_diffrn 2.738
_cod_data_source_file inputs/fixed/downloads/18/18386.cif
_cod_data_source_block 18386
_cod_original_formula_sum 'Na.009 Ca4 Si8.94 Be2.178 Al1.882 O28 H2'
_cod_database_code 9017560

loop_
_space_group_symop_operation_xyz
x,y,z
1/2+x,1/2+y,z
x,-y,1/2+z
1/2+x,1/2-y,1/2+z
-x,y,1/2-z
1/2-x,1/2+y,1/2-z
-x,y,z
1/2-x,1/2+y,z
x,-y,-z
1/2+x,1/2-y,-z
x,y,1/2-z
1/2+x,1/2+y,1/2-z
-x,-y,1/2+z
1/2-x,1/2-y,1/2+z
-x,-y,-z
1/2-x,1/2-y,-z

loop_
_atom_site_aniso_label
_atom_site_aniso_U_11
_atom_site_aniso_U_22
_atom_site_aniso_U_33
_atom_site_aniso_U_12
_atom_site_aniso_U_13
_atom_site_aniso_U_23
Na 0.01070 0.01030 0.00940 0.00016 -0.00044 0.00131
Ca 0.01070 0.01030 0.00940 0.00016 -0.00044 0.00131
SiT1 0.00680 0.00770 0.00540 0.00000 0.00000 0.00000
BeT2 0.01100 0.00900 0.00800 -0.00180 0.00000 0.00000
SiT3 0.00750 0.00680 0.00540 0.00000 0.00000 0.00030
BeT3 0.00750 0.00680 0.00540 0.00000 0.00000 0.00030
SiT4 0.00830 0.00670 0.00570 0.00000 0.00000 0.00020
AlT4 0.00830 0.00670 0.00570 0.00000 0.00000 0.00020
SiT5 0.00860 0.00850 0.00660 0.00000 0.00000 -0.00040
SiT6 0.00760 0.00760 0.00700 0.00030 0.00050 0.00040
O1 0.01110 0.00760 0.00770 0.00000 0.00000 -0.00170
O2 0.01070 0.00740 0.01270 0.00000 0.00000 0.00000
O3 0.01330 0.01230 0.00980 0.00370 0.00400 0.00090
O4 0.01440 0.01090 0.00880 0.00380 0.00060 0.00050
O5 0.01360 0.01340 0.00840 0.00300 -0.00030 0.00050
O6 0.01140 0.00650 0.01110 0.00130 0.00160 0.00190
O7 0.01000 0.01020 0.01060 0.00240 0.00290 0.00190
O8 0.00900 0.00810 0.01510 0.00000 0.00000 0.00000
O9 0.00690 0.00810 0.01000 -0.00040 0.00000 0.00000

loop_
_atom_site_label
_atom_site_fract_x
_atom_site_fract_y
_atom_site_fract_z
_atom_site_occupancy
_atom_site_U_iso_or_equiv
Na 0.08409 0.24341 0.15245 0.00225 0.01013
Ca 0.08409 0.24341 0.15245 1.00000 0.01013
SiT1 0.00000 0.77950 0.25000 1.00000 0.00670
BeT2 0.12490 0.81400 0.25000 1.00000 0.00910
SiT3 0.00000 0.72322 0.10442 0.91100 0.00660
BeT3 0.00000 0.72322 0.10442 0.08900 0.00660
SiT4 0.09567 0.50000 0.00000 0.05900 0.00690
AlT4 0.09567 0.50000 0.00000 0.94100 0.00690
SiT5 0.17033 0.00000 0.00000 1.00000 0.00790
SiT6 0.21415 0.85491 0.14311 1.00000 0.00740
O1 0.00000 0.57570 0.18288 1.00000 0.00880
O2 0.00000 0.03620 0.11344 1.00000 0.01030
O3 0.05763 0.59970 0.07143 1.00000 0.01180
O4 0.13163 0.23020 0.03624 1.00000 0.01140
O5 0.20832 0.86380 0.05984 1.00000 0.01180
O6 0.23368 0.55560 0.16476 1.00000 0.00970
O7 0.15462 0.92870 0.17986 1.00000 0.01030
O8 0.12102 0.48790 0.25000 1.00000 0.01080
O9 0.05862 0.95230 0.25000 1.00000 0.00830
H8 0.16260 0.45400 0.25000 1.00000 0.01500

loop_
_cod_related_entry_id
_cod_related_entry_database
_cod_related_entry_code
1 AMCSD 0019881
